data_4349261
loop_
_publ_author_name
'Chakrabarti, Neena'
'Ruccolo, Serge'
'Parkin, Gerard'

_publ_section_title
;
 Cadmium Compounds with an [N<sub>3</sub>C] Atrane Motif: Evidence for the
 Generation of a Cadmium Hydride Species.
;
_journal_issue 23
_journal_name_full 'Inorganic chemistry'
_journal_page_first 12105
_journal_page_last 12109
_journal_paper_doi 10.1021/acs.inorgchem.6b02196
_journal_volume 55
_journal_year 2016
_chemical_formula_sum 'C62 H66 Cd2 N6 O2 S6 Si2'
_chemical_formula_weight 1400.54
_space_group_crystal_system triclinic
_space_group_IT_number 2
_space_group_name_Hall '-P 1'
_space_group_name_H-M_alt 'P -1'
_atom_sites_solution_hydrogens geom
_audit_creation_method SHELXL-2014/7
_cell_angle_alpha 69.745(13)
_cell_angle_beta 74.755(9)
_cell_angle_gamma 67.968(10)
_cell_formula_units_Z 1
_cell_length_a 9.780(4)
_cell_length_b 11.925(5)
_cell_length_c 16.401(6)
_cell_measurement_reflns_used 4611
_cell_measurement_temperature 150(2)
_cell_measurement_theta_max 26.91
_cell_measurement_theta_min 2.36
_cell_volume 1643.9(11)
_computing_cell_refinement 'Bruker SAINT'
_computing_data_collection 'Bruker APEX2'
_computing_data_reduction 'Bruker SAINT'
_computing_molecular_graphics 'Bruker SHELXTL'
_computing_publication_material 'Bruker SHELXTL'
_computing_structure_refinement 'SHELXL-2014/7 (Sheldrick, 2014)'
_computing_structure_solution 'SHELXS-97 (Sheldrick, 2008)'
_diffrn_ambient_temperature 150(2)
_diffrn_measured_fraction_theta_full 1.000
_diffrn_measured_fraction_theta_max 0.986
_diffrn_measurement_device_type 'Bruker APEX-II CCD'
_diffrn_measurement_method '\f and \w scans'
_diffrn_radiation_type MoK\a
_diffrn_radiation_wavelength 0.71073
_diffrn_reflns_av_R_equivalents 0.1155
_diffrn_reflns_av_unetI/netI 0.1646
_diffrn_reflns_Laue_measured_fraction_full 1.000
_diffrn_reflns_Laue_measured_fraction_max 0.986
_diffrn_reflns_limit_h_max 13
_diffrn_reflns_limit_h_min -13
_diffrn_reflns_limit_k_max 17
_diffrn_reflns_limit_k_min -17
_diffrn_reflns_limit_l_max 23
_diffrn_reflns_limit_l_min -23
_diffrn_reflns_number 26431
_diffrn_reflns_point_group_measured_fraction_full 1.000
_diffrn_reflns_point_group_measured_fraction_max 0.986
_diffrn_reflns_theta_full 25.242
_diffrn_reflns_theta_max 30.614
_diffrn_reflns_theta_min 1.917
_exptl_absorpt_coefficient_mu 0.919
_exptl_absorpt_correction_T_max 0.9385
_exptl_absorpt_correction_T_min 0.8304
_exptl_absorpt_correction_type empirical
_exptl_absorpt_process_details sadabs
_exptl_crystal_colour colorless
_exptl_crystal_density_diffrn 1.415
_exptl_crystal_description plate
_exptl_crystal_F_000 716
_exptl_crystal_size_max 0.210
_exptl_crystal_size_mid 0.100
_exptl_crystal_size_min 0.070
_refine_diff_density_max 0.708
_refine_diff_density_min -0.619
_refine_diff_density_rms 0.137
_refine_ls_extinction_method none
_refine_ls_goodness_of_fit_ref 0.959
_refine_ls_hydrogen_treatment constr
_refine_ls_matrix_type full
_refine_ls_number_parameters 364
_refine_ls_number_reflns 9978
_refine_ls_number_restraints 12
_refine_ls_restrained_S_all 0.959
_refine_ls_R_factor_all 0.1452
_refine_ls_R_factor_gt 0.0622
_refine_ls_shift/su_max 0.001
_refine_ls_shift/su_mean 0.000
_refine_ls_structure_factor_coef Fsqd
_refine_ls_weighting_details 'w=1/[\s^2^(Fo^2^)+(0.0305P)^2^] where P=(Fo^2^+2Fc^2^)/3'
_refine_ls_weighting_scheme calc
_refine_ls_wR_factor_gt 0.0944
_refine_ls_wR_factor_ref 0.1168
_reflns_Friedel_coverage 0.000
_reflns_number_gt 5244
_reflns_number_total 9978
_reflns_threshold_expression 'I > 2\s(I)'
_cod_data_source_file otms10_SR.cif
_cod_data_source_block otms10
_cod_database_code 4349261
_shelx_shelxl_version_number 2014/7
_shelx_space_group_comment
; 
The symmetry employed for this shelxl refinement is uniquely defined 
by the following loop, which should always be used as a source of 
symmetry information in preference to the above space-group names. 
They are only intended as comments. 
;
_shelx_estimated_absorpt_t_min 0.830
_shelx_estimated_absorpt_t_max 0.938

loop_
_space_group_symop_operation_xyz
'x, y, z'
'-x, -y, -z'

loop_
_atom_site_label
_atom_site_type_symbol
_atom_site_fract_x
_atom_site_fract_y
_atom_site_fract_z
_atom_site_U_iso_or_equiv
_atom_site_adp_type
_atom_site_occupancy
_atom_site_site_symmetry_order
_atom_site_calc_flag
_atom_site_refinement_flags_posn
_atom_site_refinement_flags_adp
Cd Cd 0.49659(4) -0.01116(3) 0.40094(2) 0.02410(10) Uani 1 1 d . .
S1 S 0.61672(13) -0.01445(13) 0.18934(8) 0.0336(3) Uani 1 1 d . .
S2 S 0.35822(13) -0.10080(12) 0.27210(8) 0.0302(3) Uani 1 1 d . .
S3 S 0.32295(13) 0.17015(12) 0.23098(8) 0.0319(3) Uani 1 1 d . .
Si Si 0.21653(15) 0.22963(14) 0.47495(9) 0.0350(3) Uani 1 1 d . .
O O 0.3712(3) 0.1131(3) 0.48512(18) 0.0265(7) Uani 1 1 d . .
C57 C 0.2857(5) 0.1876(5) 0.1257(3) 0.0292(11) Uani 1 1 d . .
C C 0.4436(5) 0.0124(4) 0.2642(3) 0.0263(10) Uani 1 1 d . .
N3 N 0.3389(4) 0.0858(4) 0.0961(2) 0.0297(9) Uani 1 1 d . .
C25 C 0.4094(5) -0.2665(5) 0.5221(3) 0.0360(12) Uani 1 1 d . .
H25A H 0.4443 -0.2530 0.5656 0.043 Uiso 1 1 calc R U
C11 C 0.7424(5) 0.0175(4) 0.2313(3) 0.0281(11) Uani 1 1 d . .
C12 C 0.8781(5) 0.0219(5) 0.1772(3) 0.0383(13) Uani 1 1 d . .
H12A H 0.8967 0.0128 0.1196 0.046 Uiso 1 1 calc R U
N1 N 0.7089(4) 0.0353(3) 0.3113(2) 0.0263(9) Uani 1 1 d . .
C29 C 0.2239(6) 0.2129(5) -0.0314(3) 0.0517(15) Uani 1 1 d . .
H29A H 0.2026 0.2190 -0.0863 0.062 Uiso 1 1 calc R U
C14 C 0.9500(5) 0.0555(5) 0.2911(3) 0.0394(13) Uani 1 1 d . .
H14A H 1.0215 0.0673 0.3142 0.047 Uiso 1 1 calc R U
C15 C 0.8136(5) 0.0545(4) 0.3399(3) 0.0335(12) Uani 1 1 d . .
H15A H 0.7913 0.0679 0.3964 0.040 Uiso 1 1 calc R U
C26 C 0.3062(5) 0.1013(5) 0.0171(3) 0.0332(12) Uani 1 1 d . .
H26A H 0.3425 0.0306 -0.0058 0.040 Uiso 1 1 calc R U
N2 N 0.4110(4) -0.1835(3) 0.4408(2) 0.0270(9) Uani 1 1 d . .
C32 C 0.2035(6) 0.3042(5) 0.0804(3) 0.0527(16) Uani 1 1 d . .
H32A H 0.1693 0.3741 0.1040 0.063 Uiso 1 1 calc R U
C23 C 0.3060(5) -0.3849(5) 0.4821(4) 0.0419(13) Uani 1 1 d . .
H23A H 0.2676 -0.4528 0.4962 0.050 Uiso 1 1 calc R U
C24 C 0.3608(5) -0.3676(5) 0.5449(3) 0.0398(13) Uani 1 1 d . .
H24A H 0.3644 -0.4246 0.6021 0.048 Uiso 1 1 calc R U
C22 C 0.3076(5) -0.3028(5) 0.3990(3) 0.0364(12) Uani 1 1 d . .
H22A H 0.2730 -0.3151 0.3548 0.044 Uiso 1 1 calc R U
C54 C 0.1719(7) 0.3171(6) 0.0001(4) 0.068(2) Uani 1 1 d . .
H54A H 0.1154 0.3962 -0.0330 0.081 Uiso 1 1 calc R U
C21 C 0.3602(5) -0.2016(4) 0.3801(3) 0.0272(10) Uani 1 1 d . .
C13 C 0.9831(5) 0.0392(5) 0.2073(3) 0.0423(14) Uani 1 1 d . .
H13A H 1.0771 0.0401 0.1721 0.051 Uiso 1 1 calc R U
C3 C 0.2420(6) 0.3689(5) 0.3829(3) 0.0490(15) Uani 1 1 d . .
H3B H 0.2894 0.3430 0.3290 0.074 Uiso 1 1 calc R U
H3C H 0.3054 0.4042 0.3973 0.074 Uiso 1 1 calc R U
H3D H 0.1445 0.4326 0.3742 0.074 Uiso 1 1 calc R U
C2 C 0.0727(5) 0.1797(5) 0.4543(3) 0.0475(15) Uani 1 1 d . .
H2A H 0.0322 0.1285 0.5095 0.071 Uiso 1 1 calc R U
H2B H 0.1182 0.1300 0.4118 0.071 Uiso 1 1 calc R U
H2C H -0.0080 0.2543 0.4306 0.071 Uiso 1 1 calc R U
C1 C 0.1463(6) 0.2819(5) 0.5780(3) 0.0534(16) Uani 1 1 d . .
H1A H 0.1196 0.2141 0.6267 0.080 Uiso 1 1 calc R U
H1B H 0.0581 0.3567 0.5694 0.080 Uiso 1 1 calc R U
H1C H 0.2245 0.3020 0.5918 0.080 Uiso 1 1 calc R U
C108 C 0.8757(6) 0.3946(6) 0.2397(4) 0.070(2) Uani 1 1 d D .
H10A H 0.9659 0.3262 0.2454 0.084 Uiso 1 1 calc R U
C112 C 0.7289(6) 0.6050(5) 0.2518(3) 0.0644(18) Uani 1 1 d D .
H11A H 0.7187 0.6787 0.2661 0.077 Uiso 1 1 calc R U
C110 C 0.6279(6) 0.4884(5) 0.2012(4) 0.0610(17) Uani 1 1 d D .
H11B H 0.5483 0.4837 0.1809 0.073 Uiso 1 1 calc R U
C111 C 0.6133(6) 0.5969(5) 0.2216(3) 0.0553(16) Uani 1 1 d D .
H11C H 0.5238 0.6660 0.2148 0.066 Uiso 1 1 calc R U
C109 C 0.7589(6) 0.3868(5) 0.2104(4) 0.0645(19) Uani 1 1 d D .
H10B H 0.7685 0.3126 0.1969 0.077 Uiso 1 1 calc R U
C107 C 0.8597(6) 0.5030(5) 0.2607(4) 0.067(2) Uani 1 1 d D .
H10C H 0.9391 0.5076 0.2814 0.080 Uiso 1 1 calc R U
C106 C 0.1581(8) 0.6316(8) 0.1007(5) 0.115(3) Uani 1 1 d D .
H10D H 0.0825 0.5922 0.1210 0.137 Uiso 1 1 calc R U
C105 C 0.1659(7) 0.7079(6) 0.1462(4) 0.078(2) Uani 1 1 d D .
H10E H 0.1025 0.7153 0.2002 0.093 Uiso 1 1 calc R U
C104 C 0.2698(6) 0.7730(6) 0.1098(4) 0.0680(19) Uani 1 1 d D .
H10F H 0.2726 0.8300 0.1375 0.082 Uiso 1 1 calc R U
C103 C 0.3695(6) 0.7561(5) 0.0335(4) 0.0671(19) Uani 1 1 d D .
H10G H 0.4418 0.7991 0.0114 0.081 Uiso 1 1 calc R U
C102 C 0.3650(7) 0.6771(6) -0.0109(4) 0.080(2) Uani 1 1 d D .
H10H H 0.4306 0.6675 -0.0639 0.096 Uiso 1 1 calc R U
C101 C 0.2605(8) 0.6126(8) 0.0256(4) 0.121(4) Uani 1 1 d D .
H10I H 0.2590 0.5543 -0.0013 0.145 Uiso 1 1 calc R U

loop_
_atom_site_aniso_label
_atom_site_aniso_U_11
_atom_site_aniso_U_22
_atom_site_aniso_U_33
_atom_site_aniso_U_23
_atom_site_aniso_U_13
_atom_site_aniso_U_12
Cd 0.02065(17) 0.0327(2) 0.02325(18) -0.01367(15) -0.00306(13) -0.00789(14)
S1 0.0233(6) 0.0589(9) 0.0277(7) -0.0238(6) 0.0005(5) -0.0150(6)
S2 0.0299(6) 0.0384(8) 0.0307(7) -0.0136(6) -0.0094(5) -0.0130(6)
S3 0.0356(7) 0.0347(7) 0.0278(7) -0.0135(6) -0.0069(6) -0.0078(6)
Si 0.0310(8) 0.0406(9) 0.0323(8) -0.0200(7) -0.0107(6) 0.0028(7)
O 0.0243(16) 0.0317(19) 0.0250(17) -0.0168(15) -0.0064(13) -0.0006(14)
C57 0.031(3) 0.036(3) 0.019(2) -0.006(2) -0.001(2) -0.012(2)
C 0.022(2) 0.034(3) 0.027(3) -0.017(2) -0.0009(19) -0.008(2)
N3 0.026(2) 0.040(3) 0.026(2) -0.013(2) -0.0037(17) -0.0104(19)
C25 0.040(3) 0.041(3) 0.029(3) -0.014(3) -0.002(2) -0.013(3)
C11 0.018(2) 0.040(3) 0.027(3) -0.014(2) 0.0007(19) -0.008(2)
C12 0.024(3) 0.054(4) 0.035(3) -0.021(3) 0.006(2) -0.011(3)
N1 0.0214(19) 0.033(2) 0.030(2) -0.0142(19) -0.0035(17) -0.0100(17)
C29 0.068(4) 0.055(4) 0.031(3) -0.015(3) -0.018(3) -0.007(3)
C14 0.027(3) 0.049(3) 0.052(3) -0.023(3) -0.006(2) -0.014(2)
C15 0.029(3) 0.041(3) 0.040(3) -0.017(3) -0.008(2) -0.014(2)
C26 0.032(3) 0.043(3) 0.027(3) -0.012(2) -0.003(2) -0.011(2)
N2 0.028(2) 0.027(2) 0.027(2) -0.0115(18) -0.0044(17) -0.0053(18)
C32 0.073(4) 0.036(3) 0.031(3) -0.009(3) -0.015(3) 0.007(3)
C23 0.038(3) 0.033(3) 0.054(4) -0.018(3) 0.009(3) -0.015(3)
C24 0.042(3) 0.037(3) 0.039(3) -0.013(3) 0.001(2) -0.012(3)
C22 0.036(3) 0.044(3) 0.035(3) -0.017(3) -0.001(2) -0.016(3)
C54 0.091(5) 0.052(4) 0.034(3) -0.008(3) -0.021(3) 0.012(4)
C21 0.023(2) 0.034(3) 0.029(3) -0.015(2) 0.001(2) -0.011(2)
C13 0.022(3) 0.061(4) 0.046(3) -0.021(3) 0.005(2) -0.016(3)
C3 0.065(4) 0.035(3) 0.050(4) -0.020(3) -0.028(3) 0.002(3)
C2 0.024(3) 0.071(4) 0.045(3) -0.024(3) -0.004(2) -0.005(3)
C1 0.056(4) 0.050(4) 0.051(4) -0.035(3) -0.017(3) 0.012(3)
C108 0.045(4) 0.080(5) 0.042(4) -0.003(4) 0.002(3) 0.008(4)
C112 0.103(6) 0.064(5) 0.030(3) -0.006(3) -0.006(4) -0.040(4)
C110 0.068(4) 0.069(5) 0.052(4) -0.019(4) -0.015(3) -0.022(4)
C111 0.057(4) 0.056(4) 0.041(4) -0.014(3) -0.005(3) -0.006(3)
C109 0.089(5) 0.046(4) 0.042(4) -0.013(3) -0.009(4) -0.002(4)
C107 0.063(5) 0.093(6) 0.041(4) 0.013(4) -0.013(3) -0.046(4)
C106 0.115(7) 0.165(8) 0.129(7) -0.101(7) 0.061(6) -0.115(7)
C105 0.077(5) 0.080(5) 0.073(5) -0.031(4) 0.014(4) -0.029(4)
C104 0.098(6) 0.059(4) 0.064(5) -0.026(4) -0.027(4) -0.025(4)
C103 0.061(4) 0.057(4) 0.086(5) -0.014(4) -0.006(4) -0.030(4)
C102 0.101(6) 0.084(5) 0.065(5) -0.031(4) 0.022(4) -0.054(5)
C101 0.161(9) 0.177(9) 0.095(6) -0.088(7) 0.042(6) -0.125(8)

loop_
_atom_type_symbol
_atom_type_description
_atom_type_scat_dispersion_real
_atom_type_scat_dispersion_imag
_atom_type_scat_source
C C 0.0033 0.0016 'International Tables Vol C Tables 4.2.6.8 and 6.1.1.4'
H H 0.0000 0.0000 'International Tables Vol C Tables 4.2.6.8 and 6.1.1.4'
Cd Cd -0.8075 1.2024 'International Tables Vol C Tables 4.2.6.8 and 6.1.1.4'
N N 0.0061 0.0033 'International Tables Vol C Tables 4.2.6.8 and 6.1.1.4'
O O 0.0106 0.0060 'International Tables Vol C Tables 4.2.6.8 and 6.1.1.4'
S S 0.1246 0.1234 'International Tables Vol C Tables 4.2.6.8 and 6.1.1.4'
Si Si 0.0817 0.0704 'International Tables Vol C Tables 4.2.6.8 and 6.1.1.4'

loop_
_geom_angle_atom_site_label_1
_geom_angle_atom_site_label_2
_geom_angle_atom_site_label_3
_geom_angle
_geom_angle_site_symmetry_1
_geom_angle_site_symmetry_3
O Cd O 81.70(11) . 2_656
O Cd N2 110.70(12) . .
O Cd N2 87.54(12) 2_656 .
O Cd C 125.30(13) . .
O Cd C 152.98(13) 2_656 .
N2 Cd C 81.89(14) . .
O Cd N1 114.49(12) . .
O Cd N1 89.08(12) 2_656 .
N2 Cd N1 133.63(12) . .
C Cd N1 80.62(14) . .
O Cd Cd 41.83(7) . 2_656
O Cd Cd 39.87(7) 2_656 2_656
N2 Cd Cd 101.54(9) . 2_656
C Cd Cd 167.11(11) . 2_656
N1 Cd Cd 104.94(9) . 2_656
C11 S1 C 106.1(2) . .
C21 S2 C 107.2(2) . .
C57 S3 C 105.2(2) . .
O Si C2 109.9(2) . .
O Si C3 112.1(2) . .
C2 Si C3 108.6(2) . .
O Si C1 110.1(2) . .
C2 Si C1 109.0(2) . .
C3 Si C1 107.1(2) . .
Si O Cd 130.13(16) . .
Si O Cd 131.01(16) . 2_656
Cd O Cd 98.30(11) . 2_656
N3 C57 C32 124.0(4) . .
N3 C57 S3 117.6(3) . .
C32 C57 S3 118.3(4) . .
S3 C S2 112.0(2) . .
S3 C S1 111.8(2) . .
S2 C S1 108.3(2) . .
S3 C Cd 105.66(19) . .
S2 C Cd 110.6(2) . .
S1 C Cd 108.36(19) . .
C57 N3 C26 116.3(4) . .
C24 C25 N2 124.0(5) . .
C24 C25 H25A 118.0 . .
N2 C25 H25A 118.0 . .
N1 C11 C12 122.2(4) . .
N1 C11 S1 121.2(3) . .
C12 C11 S1 116.7(4) . .
C13 C12 C11 119.7(5) . .
C13 C12 H12A 120.2 . .
C11 C12 H12A 120.2 . .
C11 N1 C15 117.5(4) . .
C11 N1 Cd 116.7(3) . .
C15 N1 Cd 124.5(3) . .
C26 C29 C54 119.2(5) . .
C26 C29 H29A 120.4 . .
C54 C29 H29A 120.4 . .
C15 C14 C13 119.4(4) . .
C15 C14 H14A 120.3 . .
C13 C14 H14A 120.3 . .
N1 C15 C14 122.9(4) . .
N1 C15 H15A 118.6 . .
C14 C15 H15A 118.6 . .
N3 C26 C29 123.4(5) . .
N3 C26 H26A 118.3 . .
C29 C26 H26A 118.3 . .
C21 N2 C25 118.0(4) . .
C21 N2 Cd 117.9(3) . .
C25 N2 Cd 124.1(3) . .
C54 C32 C57 118.4(5) . .
C54 C32 H32A 120.8 . .
C57 C32 H32A 120.8 . .
C22 C23 C24 119.3(5) . .
C22 C23 H23A 120.3 . .
C24 C23 H23A 120.3 . .
C25 C24 C23 117.8(5) . .
C25 C24 H24A 121.1 . .
C23 C24 H24A 121.1 . .
C23 C22 C21 119.7(5) . .
C23 C22 H22A 120.2 . .
C21 C22 H22A 120.2 . .
C32 C54 C29 118.7(5) . .
C32 C54 H54A 120.7 . .
C29 C54 H54A 120.7 . .
N2 C21 C22 121.2(4) . .
N2 C21 S2 122.0(3) . .
C22 C21 S2 116.8(3) . .
C12 C13 C14 118.4(5) . .
C12 C13 H13A 120.8 . .
C14 C13 H13A 120.8 . .
Si C3 H3B 109.5 . .
Si C3 H3C 109.5 . .
H3B C3 H3C 109.5 . .
Si C3 H3D 109.5 . .
H3B C3 H3D 109.5 . .
H3C C3 H3D 109.5 . .
Si C2 H2A 109.5 . .
Si C2 H2B 109.5 . .
H2A C2 H2B 109.5 . .
Si C2 H2C 109.5 . .
H2A C2 H2C 109.5 . .
H2B C2 H2C 109.5 . .
Si C1 H1A 109.5 . .
Si C1 H1B 109.5 . .
H1A C1 H1B 109.5 . .
Si C1 H1C 109.5 . .
H1A C1 H1C 109.5 . .
H1B C1 H1C 109.5 . .
C109 C108 C107 119.8(5) . .
C109 C108 H10A 120.1 . .
C107 C108 H10A 120.1 . .
C111 C112 C107 118.9(5) . .
C111 C112 H11A 120.5 . .
C107 C112 H11A 120.5 . .
C111 C110 C109 120.3(5) . .
C111 C110 H11B 119.9 . .
C109 C110 H11B 119.9 . .
C112 C111 C110 120.5(5) . .
C112 C111 H11C 119.7 . .
C110 C111 H11C 119.7 . .
C110 C109 C108 119.6(5) . .
C110 C109 H10B 120.2 . .
C108 C109 H10B 120.2 . .
C112 C107 C108 121.0(5) . .
C112 C107 H10C 119.5 . .
C108 C107 H10C 119.5 . .
C105 C106 C101 120.5(6) . .
C105 C106 H10D 119.7 . .
C101 C106 H10D 119.7 . .
C104 C105 C106 117.9(5) . .
C104 C105 H10E 121.1 . .
C106 C105 H10E 121.1 . .
C105 C104 C103 121.2(5) . .
C105 C104 H10F 119.4 . .
C103 C104 H10F 119.4 . .
C102 C103 C104 121.1(5) . .
C102 C103 H10G 119.5 . .
C104 C103 H10G 119.5 . .
C101 C102 C103 117.4(6) . .
C101 C102 H10H 121.3 . .
C103 C102 H10H 121.3 . .
C102 C101 C106 121.7(6) . .
C102 C101 H10I 119.2 . .
C106 C101 H10I 119.2 . .

loop_
_geom_bond_atom_site_label_1
_geom_bond_atom_site_label_2
_geom_bond_distance
_geom_bond_site_symmetry_2
Cd O 2.183(3) .
Cd O 2.272(3) 2_656
Cd N2 2.329(4) .
Cd C 2.334(4) .
Cd N1 2.339(4) .
Cd Cd 3.3704(14) 2_656
S1 C11 1.762(4) .
S1 C 1.802(4) .
S2 C21 1.763(5) .
S2 C 1.790(4) .
S3 C57 1.784(5) .
S3 C 1.787(5) .
Si O 1.626(3) .
Si C2 1.862(5) .
Si C3 1.864(5) .
Si C1 1.874(5) .
O Cd 2.272(3) 2_656
C57 N3 1.335(6) .
C57 C32 1.375(6) .
N3 C26 1.350(5) .
C25 C24 1.358(6) .
C25 N2 1.358(6) .
C25 H25A 0.9500 .
C11 N1 1.338(5) .
C11 C12 1.397(6) .
C12 C13 1.356(6) .
C12 H12A 0.9500 .
N1 C15 1.350(5) .
C29 C26 1.361(7) .
C29 C54 1.379(7) .
C29 H29A 0.9500 .
C14 C15 1.365(6) .
C14 C13 1.392(6) .
C14 H14A 0.9500 .
C15 H15A 0.9500 .
C26 H26A 0.9500 .
N2 C21 1.332(5) .
C32 C54 1.375(7) .
C32 H32A 0.9500 .
C23 C22 1.376(7) .
C23 C24 1.381(7) .
C23 H23A 0.9500 .
C24 H24A 0.9500 .
C22 C21 1.393(6) .
C22 H22A 0.9500 .
C54 H54A 0.9500 .
C13 H13A 0.9500 .
C3 H3B 0.9800 .
C3 H3C 0.9800 .
C3 H3D 0.9800 .
C2 H2A 0.9800 .
C2 H2B 0.9800 .
C2 H2C 0.9800 .
C1 H1A 0.9800 .
C1 H1B 0.9800 .
C1 H1C 0.9800 .
C108 C109 1.3944(11) .
C108 C107 1.3945(11) .
C108 H10A 0.9500 .
C112 C111 1.3937(11) .
C112 C107 1.3944(11) .
C112 H11A 0.9500 .
C110 C111 1.3940(11) .
C110 C109 1.3940(11) .
C110 H11B 0.9500 .
C111 H11C 0.9500 .
C109 H10B 0.9500 .
C107 H10C 0.9500 .
C106 C105 1.3938(11) .
C106 C101 1.3939(11) .
C106 H10D 0.9500 .
C105 C104 1.3936(11) .
C105 H10E 0.9500 .
C104 C103 1.3938(11) .
C104 H10F 0.9500 .
C103 C102 1.3935(11) .
C103 H10G 0.9500 .
C102 C101 1.3935(11) .
C102 H10H 0.9500 .
C101 H10I 0.9500 .
